data_7120203
loop_
_publ_author_name
'Kontham, Ravindar'
'Kambale, Digambar Abasaheb'
'Thorat, Sagar Sudam'
'Pratapure, Madhukar Shivaji'
'Gonnade, Rajesh G.'

_publ_section_title
;
 Lewis acid catalyzed cascade annulation of alkynols with \a-ketoesters: A
 facile access to \g-spiroketal-\g-lactones
;
_journal_name_full 'Chem. Commun.'
_journal_paper_doi 10.1039/C7CC03668J
_journal_year 2017
_chemical_formula_moiety 'C20 H24 O4'
_chemical_formula_sum 'C20 H24 O4'
_chemical_formula_weight 328.39
_space_group_crystal_system triclinic
_space_group_IT_number 2
_space_group_name_Hall '-P 1'
_space_group_name_H-M_alt 'P -1'
_symmetry_space_group_name_Hall '-P 1'
_symmetry_space_group_name_H-M 'P -1'
_atom_sites_solution_hydrogens geom
_audit_creation_method SHELXL-2014/7
_audit_update_record
;
2016-10-17 deposited with the CCDC.
2017-05-30 downloaded from the CCDC.
;
_cell_angle_alpha 80.166(7)
_cell_angle_beta 82.665(8)
_cell_angle_gamma 70.592(7)
_cell_formula_units_Z 2
_cell_length_a 7.3783(11)
_cell_length_b 8.2958(12)
_cell_length_c 14.771(2)
_cell_measurement_reflns_used 7098
_cell_measurement_temperature 100(2)
_cell_measurement_theta_max 34.19
_cell_measurement_theta_min 2.63
_cell_volume 837.8(2)
_computing_cell_refinement 'Bruker SAINT'
_computing_data_collection 'Bruker APEX2'
_computing_data_reduction 'Bruker SAINT'
_computing_molecular_graphics 'Bruker SHELXTL'
_computing_publication_material 'Bruker SHELXTL'
_computing_structure_refinement 'SHELXL-2014/7 (Sheldrick, 2014)'
_computing_structure_solution 'SHELXS-97 (Sheldrick, 2008)'
_diffrn_ambient_temperature 100(2)
_diffrn_measured_fraction_theta_full 0.985
_diffrn_measured_fraction_theta_max 0.844
_diffrn_measurement_device_type 'Bruker APEX-II CCD'
_diffrn_measurement_method '\f and \w scans'
_diffrn_radiation_monochromator graphite
_diffrn_radiation_source 'fine focus sealed tube'
_diffrn_radiation_type MoK\a
_diffrn_radiation_wavelength 0.71073
_diffrn_reflns_av_R_equivalents 0.0250
_diffrn_reflns_av_unetI/netI 0.0409
_diffrn_reflns_Laue_measured_fraction_full 0.985
_diffrn_reflns_Laue_measured_fraction_max 0.844
_diffrn_reflns_limit_h_max 10
_diffrn_reflns_limit_h_min -11
_diffrn_reflns_limit_k_max 13
_diffrn_reflns_limit_k_min -13
_diffrn_reflns_limit_l_max 21
_diffrn_reflns_limit_l_min -22
_diffrn_reflns_number 18583
_diffrn_reflns_point_group_measured_fraction_full 0.985
_diffrn_reflns_point_group_measured_fraction_max 0.844
_diffrn_reflns_theta_full 25.242
_diffrn_reflns_theta_max 34.322
_diffrn_reflns_theta_min 1.403
_exptl_absorpt_coefficient_mu 0.090
_exptl_absorpt_correction_T_max 0.984
_exptl_absorpt_correction_T_min 0.969
_exptl_absorpt_correction_type multi-scan
_exptl_absorpt_process_details 'SADABS (BRUKER, 2006)'
_exptl_crystal_colour COLOURLESS
_exptl_crystal_density_diffrn 1.302
_exptl_crystal_description PLATE
_exptl_crystal_F_000 352
_exptl_crystal_recrystallization_method 'Re-crystallisation from solvent: dichloromethane-petroleum ether'
_exptl_crystal_size_max 0.350
_exptl_crystal_size_mid 0.260
_exptl_crystal_size_min 0.180
_refine_diff_density_max 0.429
_refine_diff_density_min -0.262
_refine_diff_density_rms 0.056
_refine_ls_extinction_method none
_refine_ls_goodness_of_fit_ref 1.030
_refine_ls_hydrogen_treatment constr
_refine_ls_matrix_type full
_refine_ls_number_parameters 219
_refine_ls_number_reflns 5914
_refine_ls_number_restraints 0
_refine_ls_restrained_S_all 1.030
_refine_ls_R_factor_all 0.0694
_refine_ls_R_factor_gt 0.0492
_refine_ls_shift/su_max 0.000
_refine_ls_shift/su_mean 0.000
_refine_ls_structure_factor_coef Fsqd
_refine_ls_weighting_details 'w=1/[\s^2^(Fo^2^)+(0.0522P)^2^+0.2559P] where P=(Fo^2^+2Fc^2^)/3'
_refine_ls_weighting_scheme calc
_refine_ls_wR_factor_gt 0.1095
_refine_ls_wR_factor_ref 0.1192
_reflns_Friedel_coverage 0.000
_reflns_number_gt 4574
_reflns_number_total 5914
_reflns_threshold_expression 'I > 2\s(I)'
_cod_data_source_file c7cc03668j2.cif
_cod_data_source_block DAC092_130616_0m
_cod_depositor_comments
;
The following automatic conversions were performed:

'_exptl_absorpt_correction_type' value 'MULTI-SCAN' changed to
'multi-scan' according to
/home/data/users/saulius/crontab/automatic-downloads/rss-feeds/RSC/lib/dictionaries/cif_core.dic
dictionary named 'cif_core.dic' version 2.4.2 from 2011-04-26.

Automatic conversion script
Id: cif_fix_values 4973 2017-02-22 13:04:09Z antanas 
;
_cod_database_code 7120203
_shelx_shelxl_version_number 2014/7
_shelx_space_group_comment
;
The symmetry employed for this shelxl refinement is uniquely defined
by the following loop, which should always be used as a source of
symmetry information in preference to the above space-group names.
They are only intended as comments.
;
_shelx_estimated_absorpt_t_min 0.969
_shelx_estimated_absorpt_t_max 0.984

loop_
_space_group_symop_operation_xyz
'x, y, z'
'-x, -y, -z'

loop_
_atom_site_label
_atom_site_type_symbol
_atom_site_fract_x
_atom_site_fract_y
_atom_site_fract_z
_atom_site_U_iso_or_equiv
_atom_site_adp_type
_atom_site_occupancy
_atom_site_site_symmetry_order
_atom_site_calc_flag
_atom_site_refinement_flags_posn
_atom_site_refinement_flags_adp
O1 O 0.61835(11) 0.91695(9) 0.31235(5) 0.01478(16) Uani 1 1 d . .
O2 O 0.92408(11) 0.72759(10) 0.33770(5) 0.01364(15) Uani 1 1 d . .
O3 O 1.17968(11) 0.68916(11) 0.41569(6) 0.01841(17) Uani 1 1 d . .
O4 O 0.98982(13) 0.79034(11) 0.85567(5) 0.02014(18) Uani 1 1 d . .
C1 C 0.71952(15) 0.75451(13) 0.35931(7) 0.01226(19) Uani 1 1 d . .
C2 C 0.65838(15) 0.62083(13) 0.32276(7) 0.01263(19) Uani 1 1 d . .
H2A H 0.5515 0.5935 0.3630 0.015 Uiso 1 1 calc R U
H2B H 0.7677 0.5131 0.3186 0.015 Uiso 1 1 calc R U
C3 C 0.59249(15) 0.70799(13) 0.22634(7) 0.01274(19) Uani 1 1 d . .
C4 C 0.50239(16) 0.89482(13) 0.24645(7) 0.0152(2) Uani 1 1 d . .
H4A H 0.5037 0.9765 0.1893 0.018 Uiso 1 1 calc R U
H4B H 0.3674 0.9155 0.2724 0.018 Uiso 1 1 calc R U
C5 C 0.76417(16) 0.68787(14) 0.15324(7) 0.0158(2) Uani 1 1 d . .
H5A H 0.8534 0.7421 0.1706 0.019 Uiso 1 1 calc R U
H5B H 0.8349 0.5636 0.1527 0.019 Uiso 1 1 calc R U
C6 C 0.70320(19) 0.76944(16) 0.05627(8) 0.0220(2) Uani 1 1 d . .
H6A H 0.6469 0.8961 0.0544 0.026 Uiso 1 1 calc R U
H6B H 0.8178 0.7455 0.0116 0.026 Uiso 1 1 calc R U
C7 C 0.55555(19) 0.69776(17) 0.02893(8) 0.0238(3) Uani 1 1 d . .
H7A H 0.5121 0.7575 -0.0322 0.029 Uiso 1 1 calc R U
H7B H 0.6164 0.5734 0.0241 0.029 Uiso 1 1 calc R U
C8 C 0.38218(18) 0.72209(16) 0.09957(8) 0.0213(2) Uani 1 1 d . .
H8A H 0.2916 0.6698 0.0819 0.026 Uiso 1 1 calc R U
H8B H 0.3141 0.8469 0.1000 0.026 Uiso 1 1 calc R U
C9 C 0.44434(17) 0.63855(14) 0.19640(8) 0.0166(2) Uani 1 1 d . .
H9A H 0.3296 0.6610 0.2410 0.020 Uiso 1 1 calc R U
H9B H 0.5006 0.5121 0.1973 0.020 Uiso 1 1 calc R U
C10 C 0.69118(15) 0.75993(12) 0.46206(7) 0.01235(19) Uani 1 1 d . .
C11 C 0.85911(15) 0.74138(12) 0.49485(7) 0.01217(19) Uani 1 1 d . .
C12 C 1.00845(15) 0.71691(13) 0.41627(7) 0.01293(19) Uani 1 1 d . .
C13 C 0.49518(16) 0.79184(14) 0.50969(8) 0.0159(2) Uani 1 1 d . .
H13A H 0.4667 0.6827 0.5255 0.024 Uiso 1 1 calc R U
H13B H 0.4002 0.8725 0.4689 0.024 Uiso 1 1 calc R U
H13C H 0.4893 0.8414 0.5661 0.024 Uiso 1 1 calc R U
C14 C 0.90027(15) 0.74918(12) 0.58867(7) 0.01201(19) Uani 1 1 d . .
C15 C 0.80779(15) 0.67873(13) 0.66692(7) 0.0136(2) Uani 1 1 d . .
H15 H 0.7209 0.6201 0.6595 0.016 Uiso 1 1 calc R U
C16 C 0.84174(16) 0.69366(13) 0.75453(7) 0.0149(2) Uani 1 1 d . .
H16 H 0.7790 0.6447 0.8068 0.018 Uiso 1 1 calc R U
C17 C 0.96783(16) 0.78043(13) 0.76627(7) 0.0142(2) Uani 1 1 d . .
C18 C 1.06389(16) 0.84898(13) 0.68989(7) 0.0138(2) Uani 1 1 d . .
H18 H 1.1518 0.9064 0.6976 0.017 Uiso 1 1 calc R U
C19 C 1.02888(15) 0.83196(13) 0.60219(7) 0.01323(19) Uani 1 1 d . .
H19 H 1.0946 0.8781 0.5500 0.016 Uiso 1 1 calc R U
C20 C 1.1161(2) 0.87963(18) 0.86975(9) 0.0263(3) Uani 1 1 d . .
H20A H 1.2471 0.8199 0.8457 0.039 Uiso 1 1 calc R U
H20B H 1.1153 0.8828 0.9358 0.039 Uiso 1 1 calc R U
H20C H 1.0730 0.9977 0.8375 0.039 Uiso 1 1 calc R U

loop_
_atom_site_aniso_label
_atom_site_aniso_U_11
_atom_site_aniso_U_22
_atom_site_aniso_U_33
_atom_site_aniso_U_23
_atom_site_aniso_U_13
_atom_site_aniso_U_12
O1 0.0170(4) 0.0117(3) 0.0161(4) -0.0013(3) -0.0055(3) -0.0039(3)
O2 0.0104(3) 0.0196(3) 0.0123(4) -0.0043(3) 0.0000(3) -0.0057(3)
O3 0.0118(4) 0.0261(4) 0.0191(4) -0.0073(3) 0.0006(3) -0.0069(3)
O4 0.0273(5) 0.0268(4) 0.0115(4) -0.0044(3) -0.0014(3) -0.0146(4)
C1 0.0104(5) 0.0127(4) 0.0136(5) -0.0013(3) -0.0016(4) -0.0035(3)
C2 0.0138(5) 0.0126(4) 0.0124(5) -0.0012(3) -0.0022(4) -0.0052(4)
C3 0.0139(5) 0.0130(4) 0.0115(5) -0.0017(3) -0.0021(4) -0.0040(4)
C4 0.0157(5) 0.0151(4) 0.0147(5) -0.0024(4) -0.0051(4) -0.0034(4)
C5 0.0156(5) 0.0183(5) 0.0142(5) -0.0029(4) -0.0001(4) -0.0063(4)
C6 0.0255(6) 0.0268(6) 0.0141(5) -0.0007(4) 0.0010(4) -0.0107(5)
C7 0.0296(7) 0.0313(6) 0.0127(5) -0.0045(4) -0.0044(5) -0.0110(5)
C8 0.0211(6) 0.0272(6) 0.0182(5) -0.0036(4) -0.0069(4) -0.0090(5)
C9 0.0168(5) 0.0200(5) 0.0159(5) -0.0030(4) -0.0026(4) -0.0089(4)
C10 0.0118(5) 0.0124(4) 0.0132(5) -0.0027(3) -0.0002(4) -0.0042(4)
C11 0.0125(5) 0.0124(4) 0.0120(5) -0.0025(3) -0.0002(4) -0.0045(4)
C12 0.0120(5) 0.0134(4) 0.0142(5) -0.0034(3) -0.0010(4) -0.0043(4)
C13 0.0111(5) 0.0211(5) 0.0162(5) -0.0045(4) 0.0006(4) -0.0058(4)
C14 0.0104(5) 0.0125(4) 0.0126(5) -0.0014(3) -0.0019(3) -0.0028(3)
C15 0.0122(5) 0.0137(4) 0.0157(5) -0.0018(3) -0.0009(4) -0.0052(4)
C16 0.0155(5) 0.0154(4) 0.0132(5) -0.0010(3) 0.0013(4) -0.0056(4)
C17 0.0158(5) 0.0143(4) 0.0118(5) -0.0030(3) -0.0019(4) -0.0031(4)
C18 0.0125(5) 0.0139(4) 0.0157(5) -0.0016(3) -0.0024(4) -0.0048(4)
C19 0.0121(5) 0.0132(4) 0.0138(5) -0.0006(3) -0.0007(4) -0.0040(4)
C20 0.0320(7) 0.0371(7) 0.0184(6) -0.0077(5) -0.0045(5) -0.0197(6)

loop_
_atom_type_symbol
_atom_type_description
_atom_type_scat_dispersion_real
_atom_type_scat_dispersion_imag
_atom_type_scat_source
C C 0.0033 0.0016 'International Tables Vol C Tables 4.2.6.8 and 6.1.1.4'
H H 0.0000 0.0000 'International Tables Vol C Tables 4.2.6.8 and 6.1.1.4'
O O 0.0106 0.0060 'International Tables Vol C Tables 4.2.6.8 and 6.1.1.4'

loop_
_geom_angle_atom_site_label_1
_geom_angle_atom_site_label_2
_geom_angle_atom_site_label_3
_geom_angle
C1 O1 C4 109.87(8)
C12 O2 C1 109.41(8)
C17 O4 C20 116.97(9)
O1 C1 O2 107.74(8)
O1 C1 C10 109.77(8)
O2 C1 C10 104.01(8)
O1 C1 C2 106.49(8)
O2 C1 C2 110.87(8)
C10 C1 C2 117.64(8)
C1 C2 C3 104.17(8)
C1 C2 H2A 110.9
C3 C2 H2A 110.9
C1 C2 H2B 110.9
C3 C2 H2B 110.9
H2A C2 H2B 108.9
C9 C3 C4 112.05(9)
C9 C3 C5 109.68(9)
C4 C3 C5 112.06(9)
C9 C3 C2 112.02(8)
C4 C3 C2 99.06(8)
C5 C3 C2 111.66(9)
O1 C4 C3 106.27(8)
O1 C4 H4A 110.5
C3 C4 H4A 110.5
O1 C4 H4B 110.5
C3 C4 H4B 110.5
H4A C4 H4B 108.7
C6 C5 C3 112.97(9)
C6 C5 H5A 109.0
C3 C5 H5A 109.0
C6 C5 H5B 109.0
C3 C5 H5B 109.0
H5A C5 H5B 107.8
C7 C6 C5 110.85(10)
C7 C6 H6A 109.5
C5 C6 H6A 109.5
C7 C6 H6B 109.5
C5 C6 H6B 109.5
H6A C6 H6B 108.1
C8 C7 C6 110.97(10)
C8 C7 H7A 109.4
C6 C7 H7A 109.4
C8 C7 H7B 109.4
C6 C7 H7B 109.4
H7A C7 H7B 108.0
C7 C8 C9 111.16(10)
C7 C8 H8A 109.4
C9 C8 H8A 109.4
C7 C8 H8B 109.4
C9 C8 H8B 109.4
H8A C8 H8B 108.0
C3 C9 C8 112.09(9)
C3 C9 H9A 109.2
C8 C9 H9A 109.2
C3 C9 H9B 109.2
C8 C9 H9B 109.2
H9A C9 H9B 107.9
C11 C10 C13 130.17(10)
C11 C10 C1 109.90(9)
C13 C10 C1 119.84(9)
C10 C11 C14 129.53(10)
C10 C11 C12 107.32(9)
C14 C11 C12 123.10(9)
O3 C12 O2 121.29(10)
O3 C12 C11 129.39(10)
O2 C12 C11 109.31(9)
C10 C13 H13A 109.5
C10 C13 H13B 109.5
H13A C13 H13B 109.5
C10 C13 H13C 109.5
H13A C13 H13C 109.5
H13B C13 H13C 109.5
C19 C14 C15 118.02(10)
C19 C14 C11 120.45(9)
C15 C14 C11 121.50(9)
C16 C15 C14 120.81(10)
C16 C15 H15 119.6
C14 C15 H15 119.6
C15 C16 C17 120.12(10)
C15 C16 H16 119.9
C17 C16 H16 119.9
O4 C17 C16 115.71(9)
O4 C17 C18 124.05(10)
C16 C17 C18 120.23(10)
C19 C18 C17 118.90(10)
C19 C18 H18 120.6
C17 C18 H18 120.6
C18 C19 C14 121.90(10)
C18 C19 H19 119.0
C14 C19 H19 119.0
O4 C20 H20A 109.5
O4 C20 H20B 109.5
H20A C20 H20B 109.5
O4 C20 H20C 109.5
H20A C20 H20C 109.5
H20B C20 H20C 109.5

loop_
_geom_bond_atom_site_label_1
_geom_bond_atom_site_label_2
_geom_bond_distance
O1 C1 1.4138(12)
O1 C4 1.4463(13)
O2 C12 1.3620(13)
O2 C1 1.4516(13)
O3 C12 1.2058(13)
O4 C17 1.3703(13)
O4 C20 1.4216(15)
C1 C10 1.5118(15)
C1 C2 1.5244(15)
C2 C3 1.5426(14)
C2 H2A 0.9900
C2 H2B 0.9900
C3 C9 1.5334(15)
C3 C4 1.5344(15)
C3 C5 1.5394(15)
C4 H4A 0.9900
C4 H4B 0.9900
C5 C6 1.5307(16)
C5 H5A 0.9900
C5 H5B 0.9900
C6 C7 1.5259(18)
C6 H6A 0.9900
C6 H6B 0.9900
C7 C8 1.5249(18)
C7 H7A 0.9900
C7 H7B 0.9900
C8 C9 1.5343(16)
C8 H8A 0.9900
C8 H8B 0.9900
C9 H9A 0.9900
C9 H9B 0.9900
C10 C11 1.3396(15)
C10 C13 1.4852(15)
C11 C14 1.4725(14)
C11 C12 1.4859(15)
C13 H13A 0.9800
C13 H13B 0.9800
C13 H13C 0.9800
C14 C19 1.3929(15)
C14 C15 1.4057(14)
C15 C16 1.3825(15)
C15 H15 0.9500
C16 C17 1.3938(16)
C16 H16 0.9500
C17 C18 1.3939(15)
C18 C19 1.3917(15)
C18 H18 0.9500
C19 H19 0.9500
C20 H20A 0.9800
C20 H20B 0.9800
C20 H20C 0.9800

loop_
_geom_torsion_atom_site_label_1
_geom_torsion_atom_site_label_2
_geom_torsion_atom_site_label_3
_geom_torsion_atom_site_label_4
_geom_torsion
C4 O1 C1 O2 117.09(9)
C4 O1 C1 C10 -130.26(9)
C4 O1 C1 C2 -1.90(11)
C12 O2 C1 O1 116.86(9)
C12 O2 C1 C10 0.38(10)
C12 O2 C1 C2 -126.98(9)
O1 C1 C2 C3 24.49(10)
O2 C1 C2 C3 -92.44(9)
C10 C1 C2 C3 148.08(9)
C1 C2 C3 C9 -153.66(9)
C1 C2 C3 C4 -35.33(10)
C1 C2 C3 C5 82.87(10)
C1 O1 C4 C3 -21.77(11)
C9 C3 C4 O1 153.29(9)
C5 C3 C4 O1 -82.92(10)
C2 C3 C4 O1 34.98(10)
C9 C3 C5 C6 53.88(12)
C4 C3 C5 C6 -71.23(12)
C2 C3 C5 C6 178.67(9)
C3 C5 C6 C7 -55.15(13)
C5 C6 C7 C8 55.55(13)
C6 C7 C8 C9 -56.43(13)
C4 C3 C9 C8 71.02(12)
C5 C3 C9 C8 -54.09(12)
C2 C3 C9 C8 -178.67(9)
C7 C8 C9 C3 56.40(13)
O1 C1 C10 C11 -114.06(10)
O2 C1 C10 C11 0.98(11)
C2 C1 C10 C11 124.02(10)
O1 C1 C10 C13 62.93(12)
O2 C1 C10 C13 177.98(8)
C2 C1 C10 C13 -58.99(13)
C13 C10 C11 C14 -0.84(18)
C1 C10 C11 C14 175.75(9)
C13 C10 C11 C12 -178.43(10)
C1 C10 C11 C12 -1.84(11)
C1 O2 C12 O3 177.63(9)
C1 O2 C12 C11 -1.49(11)
C10 C11 C12 O3 -176.90(11)
C14 C11 C12 O3 5.32(17)
C10 C11 C12 O2 2.12(11)
C14 C11 C12 O2 -175.66(8)
C10 C11 C14 C19 -139.33(11)
C12 C11 C14 C19 37.93(14)
C10 C11 C14 C15 38.73(16)
C12 C11 C14 C15 -144.01(10)
C19 C14 C15 C16 0.93(15)
C11 C14 C15 C16 -177.17(9)
C14 C15 C16 C17 0.47(16)
C20 O4 C17 C16 -179.39(10)
C20 O4 C17 C18 1.32(16)
C15 C16 C17 O4 179.13(9)
C15 C16 C17 C18 -1.55(16)
O4 C17 C18 C19 -179.56(9)
C16 C17 C18 C19 1.18(15)
C17 C18 C19 C14 0.27(15)
C15 C14 C19 C18 -1.31(15)
C11 C14 C19 C18 176.82(9)
